data_7249388
loop_
_publ_author_name
'Wu, Si-Tong'
'Ruan, Zhijun'
'Tian, Zhengfang'
'Shi, Le'
'Yang, Jiong'
'Shao, Dong'

_publ_section_title
;
 Construction, structures, and magnetic studies of two cobalt(ii) and
 nickel(ii) coordination polymers displaying bex topology
;
_journal_issue 41
_journal_name_full CrystEngComm
_journal_page_first 5850
_journal_page_last 5858
_journal_paper_doi 10.1039/D4CE00935E
_journal_volume 26
_journal_year 2024
_chemical_formula_moiety 'C11 H11 Co N O6'
_chemical_formula_sum 'C11 H11 Co N O6'
_chemical_formula_weight 312.14
_space_group_crystal_system monoclinic
_space_group_IT_number 14
_space_group_name_Hall '-P 2yn'
_space_group_name_H-M_alt 'P 1 21/n 1'
_atom_sites_solution_hydrogens mixed
_atom_sites_solution_primary dual
_audit_creation_date 2024-09-11
_audit_creation_method
;
Olex2 1.5
(compiled 2024.02.16 svn.r378c4104 for OlexSys, GUI svn.r6928)
;
_audit_update_record
;
2024-09-12 deposited with the CCDC.	2024-09-25 downloaded from the CCDC.
;
_cell_angle_alpha 90
_cell_angle_beta 100.663(5)
_cell_angle_gamma 90
_cell_formula_units_Z 4
_cell_length_a 7.2564(8)
_cell_length_b 9.8760(15)
_cell_length_c 16.8793(19)
_cell_measurement_reflns_used 8268
_cell_measurement_temperature 273.15
_cell_measurement_theta_max 26.38
_cell_measurement_theta_min 3.55
_cell_volume 1188.8(3)
_computing_molecular_graphics 'Olex2 1.5 (Dolomanov et al., 2009)'
_computing_publication_material 'Olex2 1.5 (Dolomanov et al., 2009)'
_computing_structure_refinement 'XL  (Sheldrick, 2008)'
_computing_structure_solution 'SHELXT 2018/2 (Sheldrick, 2018)'
_diffrn_ambient_temperature 273.15
_diffrn_measured_fraction_theta_full 0.998
_diffrn_measured_fraction_theta_max 0.998
_diffrn_measurement_device_type 'Bruker APEX-II CCD'
_diffrn_measurement_method '\w scans'
_diffrn_radiation_type MoK\a
_diffrn_radiation_wavelength 0.71073
_diffrn_reflns_av_R_equivalents 0.0342
_diffrn_reflns_av_unetI/netI 0.0231
_diffrn_reflns_Laue_measured_fraction_full 0.998
_diffrn_reflns_Laue_measured_fraction_max 0.998
_diffrn_reflns_limit_h_max 9
_diffrn_reflns_limit_h_min -9
_diffrn_reflns_limit_k_max 12
_diffrn_reflns_limit_k_min -11
_diffrn_reflns_limit_l_max 20
_diffrn_reflns_limit_l_min -21
_diffrn_reflns_number 13182
_diffrn_reflns_point_group_measured_fraction_full 0.998
_diffrn_reflns_point_group_measured_fraction_max 0.998
_diffrn_reflns_theta_full 25.242
_diffrn_reflns_theta_max 26.396
_diffrn_reflns_theta_min 2.400
_diffrn_standards_number 0
_exptl_absorpt_coefficient_mu 1.466
_exptl_absorpt_correction_T_max 0.7454
_exptl_absorpt_correction_T_min 0.6174
_exptl_absorpt_correction_type multi-scan
_exptl_crystal_colour 'clear orangish orange'
_exptl_crystal_colour_lustre clear
_exptl_crystal_colour_modifier orangish
_exptl_crystal_colour_primary orange
_exptl_crystal_density_diffrn 1.744
_exptl_crystal_description block
_exptl_crystal_F_000 636
_exptl_crystal_size_max 0.18
_exptl_crystal_size_mid 0.11
_exptl_crystal_size_min 0.11
_refine_diff_density_max 0.366
_refine_diff_density_min -0.342
_refine_diff_density_rms 0.056
_refine_ls_extinction_method none
_refine_ls_goodness_of_fit_ref 1.040
_refine_ls_hydrogen_treatment constr
_refine_ls_matrix_type full
_refine_ls_number_parameters 174
_refine_ls_number_reflns 2436
_refine_ls_number_restraints 1
_refine_ls_restrained_S_all 1.253
_refine_ls_R_factor_all 0.0345
_refine_ls_R_factor_gt 0.0282
_refine_ls_shift/su_max 0.000
_refine_ls_shift/su_mean 0.000
_refine_ls_structure_factor_coef Fsqd
_refine_ls_weighting_details 'w=1/[\s^2^(Fo^2^)+(0.0268P)^2^+1.3301P] where P=(Fo^2^+2Fc^2^)/3'
_refine_ls_weighting_scheme calc
_refine_ls_wR_factor_gt 0.0684
_refine_ls_wR_factor_ref 0.0718
_reflns_Friedel_coverage 0.000
_reflns_number_gt 2131
_reflns_number_total 2436
_reflns_threshold_expression 'I > 2\s(I)'
_cod_data_source_file d4ce00935e2.cif
_cod_data_source_block Co
_cod_depositor_comments 'Adding full bibliography for 7249387--7249388.cif.'
_cod_database_code 7249388
_shelx_shelxl_version_number 2019/1
_shelx_space_group_comment
;
The symmetry employed for this shelxl refinement is uniquely defined
by the following loop, which should always be used as a source of
symmetry information in preference to the above space-group names.
They are only intended as comments.
;
_shelx_estimated_absorpt_t_max 0.855
_shelx_estimated_absorpt_t_min 0.778
_olex2_refinement_description
;
1. Fixed Uiso
 At 1.2 times of:
  All C(H) groups, All C(H,H) groups
 At 1.5 times of:
  All O(H,H) groups
2. Restrained distances
 O6_$1-H2B_$2
 2.2 with sigma of 0.02
3.a Rotating group:
 O4(H4A,H4B), O2(H2A,H2B)
3.b Secondary CH2 refined with riding coordinates:
 C11(H11A,H11B)
3.c Aromatic/amide H refined with riding coordinates:
 C3(H3), C10(H10), C6(H6), C9(H9), C7(H7)
;
_olex2_submission_special_instructions 'No special instructions were received'

loop_
_space_group_symop_operation_xyz
'x, y, z'
'-x+1/2, y+1/2, -z+1/2'
'-x, -y, -z'
'x-1/2, -y-1/2, z-1/2'

loop_
_atom_site_label
_atom_site_type_symbol
_atom_site_fract_x
_atom_site_fract_y
_atom_site_fract_z
_atom_site_U_iso_or_equiv
_atom_site_adp_type
_atom_site_occupancy
_atom_site_site_symmetry_order
_atom_site_calc_flag
_atom_site_refinement_flags_posn
_atom_site_refinement_flags_adp
_atom_site_refinement_flags_occupancy
_atom_site_disorder_assembly
_atom_site_disorder_group
Co1 Co 0.64167(4) 0.49026(3) 0.75548(2) 0.01930(10) Uani 1 1 d . . . . .
O6 O -0.2578(2) 0.59943(16) 0.66106(9) 0.0265(3) Uani 1 1 d . . . . .
O1 O -0.1792(2) 0.38690(15) 0.67765(9) 0.0250(3) Uani 1 1 d . . . . .
O4 O 0.5078(2) 0.63753(16) 0.80948(9) 0.0276(3) Uani 1 1 d . . . . .
H4A H 0.397260 0.648223 0.782839 0.041 Uiso 1 1 d R U . . .
H4B H 0.561200 0.713341 0.805852 0.041 Uiso 1 1 d R U . . .
O3 O 0.3989(2) 0.46475(17) 0.66588(9) 0.0295(4) Uani 1 1 d . . . . .
O2 O 0.5562(2) 0.32325(16) 0.80930(10) 0.0310(4) Uani 1 1 d . . . . .
H2A H 0.643648 0.249794 0.816344 0.047 Uiso 1 1 d R U . . .
H2B H 0.450789 0.276093 0.778962 0.047 Uiso 1 1 d R U . . .
O5 O 0.1905(2) 0.6000(2) 0.70766(10) 0.0393(5) Uani 1 1 d . . . . .
N1 N 0.8949(2) 0.50593(19) 0.84106(11) 0.0241(4) Uani 1 1 d . . . . .
C1 C -0.0793(3) 0.5026(2) 0.56922(12) 0.0194(4) Uani 1 1 d . . . . .
C2 C -0.1742(3) 0.4964(2) 0.64117(12) 0.0196(4) Uani 1 1 d . . . . .
C5 C 0.2448(3) 0.5253(2) 0.65716(12) 0.0217(4) Uani 1 1 d . . . . .
C4 C 0.1154(3) 0.5083(2) 0.57647(12) 0.0198(4) Uani 1 1 d . . . . .
C3 C -0.1924(3) 0.4947(2) 0.49326(13) 0.0221(4) Uani 1 1 d . . . . .
H3 H -0.321940 0.491454 0.488916 0.026 Uiso 1 1 calc R U . . .
C8 C 1.2427(3) 0.5315(3) 0.94522(14) 0.0304(5) Uani 1 1 d . . . . .
C10 C 0.9600(3) 0.6250(3) 0.87081(16) 0.0365(6) Uani 1 1 d . . . . .
H10 H 0.886276 0.701395 0.856582 0.044 Uiso 1 1 calc R U . . .
C6 C 1.0048(3) 0.3991(3) 0.86297(15) 0.0348(6) Uani 1 1 d . . . . .
H6 H 0.963832 0.314552 0.842680 0.042 Uiso 1 1 calc R U . . .
C9 C 1.1297(3) 0.6413(3) 0.92133(16) 0.0389(6) Uani 1 1 d . . . . .
H9 H 1.168728 0.727397 0.939550 0.047 Uiso 1 1 calc R U . . .
C7 C 1.1765(3) 0.4074(3) 0.91426(16) 0.0404(6) Uani 1 1 d . . . . .
H7 H 1.247447 0.329626 0.927963 0.048 Uiso 1 1 calc R U . . .
C11 C 1.4286(4) 0.5523(3) 1.00098(17) 0.0468(7) Uani 1 1 d . . . . .
H11A H 1.479612 0.638529 0.987956 0.056 Uiso 1 1 calc R U . . .
H11B H 1.405858 0.558642 1.055704 0.056 Uiso 1 1 calc R U . . .

loop_
_atom_site_aniso_label
_atom_site_aniso_U_11
_atom_site_aniso_U_22
_atom_site_aniso_U_33
_atom_site_aniso_U_23
_atom_site_aniso_U_13
_atom_site_aniso_U_12
Co1 0.01439(15) 0.02391(16) 0.01826(15) 0.00006(11) -0.00050(10) 0.00096(11)
O6 0.0264(8) 0.0260(8) 0.0285(8) 0.0001(6) 0.0087(6) 0.0049(6)
O1 0.0261(8) 0.0234(8) 0.0256(8) 0.0016(6) 0.0048(6) -0.0003(6)
O4 0.0194(7) 0.0291(9) 0.0322(8) -0.0053(7) -0.0004(6) 0.0004(6)
O3 0.0185(8) 0.0393(9) 0.0263(8) -0.0074(7) -0.0074(6) 0.0075(7)
O2 0.0255(8) 0.0273(9) 0.0389(9) 0.0033(7) 0.0025(7) -0.0049(7)
O5 0.0226(8) 0.0630(12) 0.0287(9) -0.0166(8) -0.0043(6) 0.0128(8)
N1 0.0173(9) 0.0308(10) 0.0223(9) 0.0001(8) -0.0018(7) 0.0000(7)
C1 0.0159(9) 0.0215(10) 0.0200(9) 0.0005(8) 0.0014(7) 0.0007(8)
C2 0.0120(9) 0.0258(11) 0.0190(9) -0.0014(8) -0.0023(7) -0.0017(8)
C5 0.0155(10) 0.0288(11) 0.0193(10) 0.0010(8) -0.0004(7) -0.0023(8)
C4 0.0163(10) 0.0220(10) 0.0195(9) 0.0008(8) -0.0011(7) 0.0007(8)
C3 0.0123(9) 0.0288(11) 0.0240(10) 0.0005(9) 0.0006(8) 0.0003(8)
C8 0.0193(11) 0.0414(14) 0.0274(11) -0.0051(10) -0.0043(8) 0.0009(10)
C10 0.0280(12) 0.0308(13) 0.0444(14) -0.0012(11) -0.0091(10) 0.0033(10)
C6 0.0263(12) 0.0291(13) 0.0432(14) -0.0037(11) -0.0088(10) 0.0007(10)
C9 0.0285(12) 0.0324(13) 0.0493(15) -0.0100(12) -0.0094(11) -0.0021(10)
C7 0.0264(12) 0.0374(14) 0.0499(16) -0.0014(12) -0.0127(11) 0.0088(11)
C11 0.0258(12) 0.0598(19) 0.0464(16) -0.0192(14) -0.0151(11) 0.0071(13)

loop_
_atom_type_symbol
_atom_type_description
_atom_type_scat_dispersion_real
_atom_type_scat_dispersion_imag
_atom_type_scat_source
C C 0.0033 0.0016 'International Tables Vol C Tables 4.2.6.8 and 6.1.1.4'
H H 0.0000 0.0000 'International Tables Vol C Tables 4.2.6.8 and 6.1.1.4'
Co Co 0.3494 0.9721 'International Tables Vol C Tables 4.2.6.8 and 6.1.1.4'
N N 0.0061 0.0033 'International Tables Vol C Tables 4.2.6.8 and 6.1.1.4'
O O 0.0106 0.0060 'International Tables Vol C Tables 4.2.6.8 and 6.1.1.4'

loop_
_geom_angle_atom_site_label_1
_geom_angle_atom_site_label_2
_geom_angle_atom_site_label_3
_geom_angle
_geom_angle_site_symmetry_1
_geom_angle_site_symmetry_3
_geom_angle_publ_flag
O6 Co1 O1 59.11(6) 1_655 1_655 ?
O4 Co1 O6 103.07(6) . 1_655 ?
O4 Co1 O1 161.76(6) . 1_655 ?
O4 Co1 O3 90.12(6) . . ?
O4 Co1 N1 93.86(7) . . ?
O3 Co1 O6 83.22(6) . 1_655 ?
O3 Co1 O1 91.32(6) . 1_655 ?
O3 Co1 N1 176.01(7) . . ?
O2 Co1 O6 155.06(6) . 1_655 ?
O2 Co1 O1 98.59(6) . 1_655 ?
O2 Co1 O4 99.65(7) . . ?
O2 Co1 O3 86.58(7) . . ?
O2 Co1 N1 93.00(7) . . ?
N1 Co1 O6 95.61(7) . 1_655 ?
N1 Co1 O1 84.82(6) . 1_655 ?
C2 O6 Co1 92.21(12) . 1_455 ?
C2 O1 Co1 88.14(12) . 1_455 ?
Co1 O4 H4A 109.3 . . ?
Co1 O4 H4B 109.4 . . ?
H4A O4 H4B 104.5 . . ?
C5 O3 Co1 129.40(14) . . ?
Co1 O2 H2A 114.8 . . ?
Co1 O2 H2B 115.7 . . ?
H2A O2 H2B 98.2 . . ?
C10 N1 Co1 121.55(15) . . ?
C10 N1 C6 116.27(19) . . ?
C6 N1 Co1 121.96(15) . . ?
C4 C1 C2 122.55(18) . . ?
C3 C1 C2 117.50(18) . . ?
C3 C1 C4 119.86(19) . . ?
O6 C2 C1 119.81(18) . . ?
O1 C2 O6 120.54(19) . . ?
O1 C2 C1 119.50(18) . . ?
O3 C5 C4 116.37(18) . . ?
O5 C5 O3 126.24(19) . . ?
O5 C5 C4 117.37(18) . . ?
C1 C4 C5 122.17(19) . . ?
C3 C4 C1 118.84(19) 3_566 . ?
C3 C4 C5 118.90(18) 3_566 . ?
C1 C3 C4 121.30(19) . 3_566 ?
C1 C3 H3 119.4 . . ?
C4 C3 H3 119.4 3_566 . ?
C9 C8 C7 116.2(2) . . ?
C9 C8 C11 119.4(2) . . ?
C7 C8 C11 124.3(2) . . ?
N1 C10 H10 118.2 . . ?
N1 C10 C9 123.6(2) . . ?
C9 C10 H10 118.2 . . ?
N1 C6 H6 118.3 . . ?
N1 C6 C7 123.4(2) . . ?
C7 C6 H6 118.3 . . ?
C8 C9 H9 119.7 . . ?
C10 C9 C8 120.5(2) . . ?
C10 C9 H9 119.7 . . ?
C8 C7 H7 120.0 . . ?
C6 C7 C8 120.0(2) . . ?
C6 C7 H7 120.0 . . ?
C8 C11 H11A 108.2 . . ?
C8 C11 H11B 108.2 . . ?
C11 C11 C8 116.3(3) 3_867 . ?
C11 C11 H11A 108.2 3_867 . ?
C11 C11 H11B 108.2 3_867 . ?
H11A C11 H11B 107.4 . . ?

loop_
_geom_bond_atom_site_label_1
_geom_bond_atom_site_label_2
_geom_bond_distance
_geom_bond_site_symmetry_2
_geom_bond_publ_flag
Co1 O6 2.1597(16) 1_655 ?
Co1 O1 2.2559(15) 1_655 ?
Co1 O4 2.0536(15) . ?
Co1 O3 2.1136(14) . ?
Co1 O2 2.0346(16) . ?
Co1 N1 2.1225(17) . ?
O6 C2 1.261(3) . ?
O1 C2 1.249(3) . ?
O4 H4A 0.8506 . ?
O4 H4B 0.8504 . ?
O3 C5 1.253(3) . ?
O2 H2A 0.9569 . ?
O2 H2B 0.9586 . ?
O5 C5 1.245(3) . ?
N1 C10 1.331(3) . ?
N1 C6 1.333(3) . ?
C1 C2 1.504(3) . ?
C1 C4 1.396(3) . ?
C1 C3 1.391(3) . ?
C5 C4 1.514(3) . ?
C4 C3 1.393(3) 3_566 ?
C3 H3 0.9300 . ?
C8 C9 1.374(3) . ?
C8 C7 1.383(4) . ?
C8 C11 1.510(3) . ?
C10 H10 0.9300 . ?
C10 C9 1.372(3) . ?
C6 H6 0.9300 . ?
C6 C7 1.381(3) . ?
C9 H9 0.9300 . ?
C7 H7 0.9300 . ?
C11 C11 1.467(5) 3_867 ?
C11 H11A 0.9700 . ?
C11 H11B 0.9700 . ?

loop_
_geom_torsion_atom_site_label_1
_geom_torsion_atom_site_label_2
_geom_torsion_atom_site_label_3
_geom_torsion_atom_site_label_4
_geom_torsion
_geom_torsion_site_symmetry_1
_geom_torsion_site_symmetry_2
_geom_torsion_site_symmetry_3
_geom_torsion_site_symmetry_4
_geom_torsion_publ_flag
Co1 O6 C2 O1 -0.15(19) 1_455 . . . ?
Co1 O6 C2 C1 175.48(16) 1_455 . . . ?
Co1 O1 C2 O6 0.14(19) 1_455 . . . ?
Co1 O1 C2 C1 -175.50(16) 1_455 . . . ?
Co1 O3 C5 O5 -12.5(4) . . . . ?
Co1 O3 C5 C4 165.80(14) . . . . ?
Co1 N1 C10 C9 -174.8(2) . . . . ?
Co1 N1 C6 C7 175.5(2) . . . . ?
O3 C5 C4 C1 145.0(2) . . . . ?
O3 C5 C4 C3 -38.4(3) . . . 3_566 ?
O5 C5 C4 C1 -36.5(3) . . . . ?
O5 C5 C4 C3 140.1(2) . . . 3_566 ?
N1 C10 C9 C8 -1.0(4) . . . . ?
N1 C6 C7 C8 -0.4(4) . . . . ?
C2 C1 C4 C5 -7.4(3) . . . . ?
C2 C1 C4 C3 176.06(19) . . . 3_566 ?
C2 C1 C3 C4 -176.24(19) . . . 3_566 ?
C4 C1 C2 O6 106.3(2) . . . . ?
C4 C1 C2 O1 -78.0(3) . . . . ?
C4 C1 C3 C4 0.3(3) . . . 3_566 ?
C3 C1 C2 O6 -77.2(3) . . . . ?
C3 C1 C2 O1 98.4(2) . . . . ?
C3 C1 C4 C5 176.24(19) . . . . ?
C3 C1 C4 C3 -0.3(3) . . . 3_566 ?
C10 N1 C6 C7 0.7(4) . . . . ?
C6 N1 C10 C9 0.0(4) . . . . ?
C9 C8 C7 C6 -0.6(4) . . . . ?
C9 C8 C11 C11 -156.5(4) . . . 3_867 ?
C7 C8 C9 C10 1.2(4) . . . . ?
C7 C8 C11 C11 22.3(5) . . . 3_867 ?
C11 C8 C9 C10 -179.9(3) . . . . ?
C11 C8 C7 C6 -179.4(3) . . . . ?
